data_1100462
loop_
_publ_author_name
'Hoppe, I.'
'Hoppe, D.'
'Marsch, M.'
'Harms, K.'
'Boche, G.'

_publ_section_title
;
 Crystal structure of (1R)-1-methyl-1-(\a-methylbenzyl-carboxamido)-indene,
 C~19~H~19~NO
;
_journal_coden_ASTM ZEKRDZ
_journal_issue 5
_journal_name_full 'Zeitschrift f\"ur Kristallographie'
_journal_page_first 331
_journal_page_last 332
_journal_paper_doi 10.1524/zkri.1996.211.5.331
_journal_volume 211
_journal_year 1996
_chemical_formula_sum 'C19 H19 N O'
_space_group_IT_number 19
_symmetry_cell_setting orthorhombic
_symmetry_Int_Tables_number 19
_symmetry_space_group_name_Hall 'P 2ac 2ab'
_symmetry_space_group_name_H-M 'P 21 21 21'
_cell_angle_alpha 90
_cell_angle_beta 90
_cell_angle_gamma 90
_cell_formula_units_Z 8
_cell_length_a 10.290(1)
_cell_length_b 16.860(2)
_cell_length_c 18.136(3)
_cod_original_formula_sum 'C19 H19 N1 O1'
_cod_database_code 1100462

loop_
_symmetry_equiv_pos_site_id
_symmetry_equiv_pos_as_xyz
1 x,y,z
2 1/2-x,-y,1/2+z
3 1/2+x,1/2-y,-z
4 -x,1/2+y,1/2-z

loop_
_atom_site_label
_atom_site_type_symbol
_atom_site_fract_x
_atom_site_fract_y
_atom_site_fract_z
O1 O 0.0293(3) 0.8213(2) 0.2199(2)
N1 N -0.1733(4) 0.8557(2) 0.2549(2)
H1 H -0.2511(4) 0.8385(2) 0.2710(2)
C1 C -0.1330(4) 0.7178(3) 0.2200(2)
C2 C -0.2294(5) 0.7147(3) 0.1561(2)
H2 H -0.2123(5) 0.7354(3) 0.1077(2)
C3 C -0.3403(4) 0.6797(3) 0.1753(3)
H3 H -0.4125(4) 0.6698(3) 0.1431(3)
C4 C -0.4238(5) 0.6196(3) 0.2985(3)
H4 H -0.5047(5) 0.6006(3) 0.2789(3)
C5 C -0.3953(5) 0.6087(3) 0.3716(3)
H5 H -0.4564(5) 0.5812(3) 0.4024(3)
C6 C -0.2801(5) 0.6359(3) 0.4007(3)
H6 H -0.2618(5) 0.6291(3) 0.4522(3)
C7 C -0.1897(4) 0.6735(3) 0.3556(2)
H7 H -0.1090(4) 0.6922(3) 0.3757(2)
C8 C -0.2171(4) 0.6845(2) 0.2821(2)
C9 C -0.3355(4) 0.6584(3) 0.2529(2)
C10 C -0.0173(4) 0.6623(3) 0.2051(3)
H8 H 0.0344(4) 0.6836(3) 0.1658(3)
H9 H 0.0346(4) 0.6581(3) 0.2489(3)
H10 H -0.0486(4) 0.6107(3) 0.1915(3)
C11 C -0.0856(4) 0.8020(3) 0.2324(2)
C12 C -0.1456(4) 0.9407(3) 0.2552(2)
H11 H -0.0563(4) 0.9469(3) 0.2696(2)
C13 C -0.2321(5) 0.9826(3) 0.3104(3)
H12 H -0.2201(5) 0.9572(3) 0.3573(3)
H13 H -0.2050(5) 1.0370(3) 0.3137(3)
H14 H -0.3223(5) 0.9804(3) 0.2969(3)
C14 C -0.1598(4) 0.9760(2) 0.1789(2)
C15 C -0.2772(5) 0.9679(3) 0.1403(2)
H15 H -0.3479(5) 0.9386(3) 0.1616(2)
C16 C -0.2908(5) 1.0005(3) 0.0714(3)
H16 H -0.3723(5) 0.9951(3) 0.0462(3)
C17 C -0.1908(5) 1.0417(3) 0.0391(2)
H17 H -0.2022(5) 1.0647(3) -0.0089(2)
C18 C -0.0736(5) 1.0491(3) 0.0756(2)
H18 H -0.0023(5) 1.0768(3) 0.0533(2)
C19 C -0.0589(4) 1.0166(2) 0.1449(2)
H19 H 0.0225(4) 1.0220(2) 0.1703(2)
O2 O 0.5365(3) 0.8514(2) 0.2572(2)
N2 N 0.3277(3) 0.8435(2) 0.2219(2)
H20 H 0.2449(3) 0.8350(2) 0.2358(2)
C20 C 0.3788(4) 0.8218(3) 0.3526(2)
C21 C 0.2997(5) 0.7466(3) 0.3567(2)
H21 H 0.3319(5) 0.6952(3) 0.3431(2)
C22 C 0.1796(5) 0.7607(3) 0.3816(2)
H22 H 0.1144(5) 0.7209(3) 0.3894(2)
C23 C 0.0565(5) 0.8896(4) 0.4183(3)
H23 H -0.0250(5) 0.8644(4) 0.4289(3)
C24 C 0.0702(6) 0.9695(4) 0.4265(3)
H24 H -0.0021(6) 1.0007(4) 0.4432(3)
C25 C 0.1866(6) 1.0072(3) 0.4114(3)
H25 H 0.1928(6) 1.0636(3) 0.4178(3)
C26 C 0.2929(5) 0.9639(3) 0.3867(2)
H26 H 0.3738(5) 0.9899(3) 0.3759(2)
C27 C 0.2794(4) 0.8839(3) 0.3783(2)
C28 C 0.1620(4) 0.8442(3) 0.3945(2)
C29 C 0.4983(5) 0.8196(3) 0.4031(3)
H27 H 0.4702(5) 0.8085(3) 0.4525(3)
H28 H 0.5575(5) 0.7790(3) 0.3872(3)
H29 H 0.5412(5) 0.8701(3) 0.4018(3)
C30 C 0.4205(5) 0.8396(3) 0.2729(2)
C31 C 0.3543(4) 0.8643(3) 0.1449(2)
H30 H 0.4301(4) 0.8975(3) 0.1437(2)
C32 C 0.2418(5) 0.9112(3) 0.1139(3)
H31 H 0.2262(5) 0.9558(3) 0.1456(3)
H32 H 0.2646(5) 0.9298(3) 0.0655(3)
H33 H 0.1647(5) 0.8793(3) 0.1110(3)
C33 C 0.3846(4) 0.7920(3) 0.0985(2)
C34 C 0.4789(5) 0.7958(3) 0.0441(2)
H34 H 0.5287(5) 0.8435(3) 0.0379(2)
C35 C 0.5032(5) 0.7320(3) -0.0013(2)
H35 H 0.5693(5) 0.7356(3) -0.0385(2)
C36 C 0.4331(5) 0.6626(3) 0.0067(3)
H36 H 0.4498(5) 0.6183(3) -0.0252(3)
C37 C 0.3386(5) 0.6579(3) 0.0609(3)
H37 H 0.2881(5) 0.6105(3) 0.0669(3)
C38 C 0.3166(5) 0.7220(3) 0.1067(2)
H38 H 0.2533(5) 0.7175(3) 0.1453(2)

loop_
_atom_type_symbol
_atom_type_radius_bond
C 0.68
H 0.23
N 0.68
O 0.68
